data_4003080
loop_
_publ_author_name
'Febriansyah, Benny'
'Koh, Teck Ming'
'Lekina, Yulia'
'Jamaludin, Nur Fadilah'
'Bruno, Annalisa'
'Ganguly, Rakesh'
'Shen, Ze Xiang'
'Mhaisalkar, Subodh G.'
'England, Jason'

_publ_section_title
;
 Improved Photovoltaic Efficiency and Amplified Photocurrent Generation in
 Mesoporous n = 1 Two-Dimensional Lead--Iodide Perovskite Solar Cells
;
_journal_issue 3
_journal_name_full 'Chemistry of Materials'
_journal_page_first 890
_journal_paper_doi 10.1021/acs.chemmater.8b04064
_journal_volume 31
_journal_year 2019
_chemical_formula_sum 'C5 H11 I4 N3 Pb'
_chemical_formula_weight 827.96
_space_group_crystal_system monoclinic
_space_group_IT_number 14
_space_group_name_Hall '-P 2ybc'
_space_group_name_H-M_alt 'P 1 21/c 1'
_symmetry_space_group_name_Hall '-P 2ybc'
_symmetry_space_group_name_H-M 'P 1 21/c 1'
_atom_sites_solution_hydrogens geom
_audit_update_record
;
2018-05-07 deposited with the CCDC.
2018-08-23 downloaded from the CCDC.
;
_cell_angle_alpha 90
_cell_angle_beta 96.4396(8)
_cell_angle_gamma 90
_cell_formula_units_Z 8
_cell_length_a 12.4948(3)
_cell_length_b 19.7152(4)
_cell_length_c 12.5841(3)
_cell_measurement_reflns_used 915
_cell_measurement_temperature 100.(2)
_cell_measurement_theta_max 31.4952
_cell_measurement_theta_min 3.2647
_cell_volume 3080.38(12)
_computing_cell_refinement 'APEX3 v2016.9-0 (Bruker AXS)'
_computing_data_collection 'APEX3 (Bruker AXS Inc., 2016)'
_computing_data_reduction 'SAINT V8.37A (Bruker AXS Inc., 2015)'
_computing_molecular_graphics 'XP (Bruker AXS Inc., 2016)'
_computing_publication_material 'APEX3 (Bruker AXS Inc., 2016)'
_computing_structure_refinement 'SHELXL-2014/7 (Sheldrick, 2014)'
_computing_structure_solution 'XS, VERSION 2013/1'
_diffrn_ambient_temperature 100.(2)
_diffrn_detector_area_resol_mean 7.4074
_diffrn_measured_fraction_theta_full 0.997
_diffrn_measured_fraction_theta_max 0.997
_diffrn_measurement_device_type 'Photon II CPADs detector'
_diffrn_measurement_method 'phi and omega scans'
_diffrn_radiation_monochromator 'Multilayer Mirror'
_diffrn_radiation_type MoK\a
_diffrn_radiation_wavelength 0.71073
_diffrn_reflns_av_R_equivalents 0.0537
_diffrn_reflns_av_unetI/netI 0.0345
_diffrn_reflns_limit_h_max 19
_diffrn_reflns_limit_h_min -17
_diffrn_reflns_limit_k_max 30
_diffrn_reflns_limit_k_min -30
_diffrn_reflns_limit_l_max 18
_diffrn_reflns_limit_l_min -19
_diffrn_reflns_number 84490
_diffrn_reflns_theta_full 33.17
_diffrn_reflns_theta_max 33.17
_diffrn_reflns_theta_min 2.41
_diffrn_source 'Incoatec microfocus source'
_diffrn_source_type 'Bruker D8 Quest'
_exptl_absorpt_coefficient_mu 18.944
_exptl_absorpt_correction_T_max 0.39
_exptl_absorpt_correction_T_min 0.08
_exptl_absorpt_correction_type 'Numerical Mu Calculated'
_exptl_absorpt_process_details
;
SADABS-2016/2 - Bruker AXS area detector scaling and absorption correction
;
_exptl_crystal_colour orange
_exptl_crystal_density_diffrn 3.571
_exptl_crystal_density_method 'not measured'
_exptl_crystal_description plate
_exptl_crystal_F_000 2848
_exptl_crystal_size_max 0.216
_exptl_crystal_size_mid 0.147
_exptl_crystal_size_min 0.061
_refine_diff_density_max 1.715
_refine_diff_density_min -2.547
_refine_ls_extinction_method none
_refine_ls_goodness_of_fit_ref 1.097
_refine_ls_hydrogen_treatment constr
_refine_ls_matrix_type full
_refine_ls_number_parameters 240
_refine_ls_number_reflns 11733
_refine_ls_number_restraints 0
_refine_ls_restrained_S_all 1.097
_refine_ls_R_factor_all 0.0395
_refine_ls_R_factor_gt 0.0267
_refine_ls_shift/su_max 0.002
_refine_ls_shift/su_mean 0.000
_refine_ls_structure_factor_coef Fsqd
_refine_ls_weighting_details 'w=1/[\s^2^(Fo^2^)+(0.0097P)^2^+9.4095P] where P=(Fo^2^+2Fc^2^)/3'
_refine_ls_weighting_scheme calc
_refine_ls_wR_factor_gt 0.0451
_refine_ls_wR_factor_ref 0.0494
_reflns_number_gt 9944
_reflns_number_total 11733
_reflns_threshold_expression 'I > 2\s(I)'
_cod_data_source_file cm8b04064_si_002.cif
_cod_data_source_block (ImEA)[PbI4](2)
_cod_database_code 4003080

loop_
_space_group_symop_operation_xyz
'x, y, z'
'-x, y+1/2, -z+1/2'
'-x, -y, -z'
'x, -y-1/2, z-1/2'

loop_
_atom_site_type_symbol
_atom_site_label
_atom_site_fract_x
_atom_site_fract_y
_atom_site_fract_z
_atom_site_U_iso_or_equiv
_atom_site_adp_type
_atom_site_calc_flag
_atom_site_refinement_flags_adp
_atom_site_refinement_flags_occupancy
_atom_site_refinement_flags_posn
_atom_site_occupancy
Pb Pb1 0.17305(2) 0.25300(2) 0.96394(2) 0.00948(3) Uani d . . . 1
Pb Pb2 0.5 0 1.0 0.00915(4) Uani d . P S 1
Pb Pb3 0.5 0 0.5 0.00957(4) Uani d . P S 1
C C1 0.8152(4) 0.2850(2) 0.7789(3) 0.0180(8) Uani d . . . 1
H H1 0.8292 0.3177 0.8341 0.022 Uiso calc U . R 1
C C2 0.8326(4) 0.2210(2) 0.6383(3) 0.0211(9) Uani d . . . 1
H H2 0.8612 0.2016 0.5785 0.025 Uiso calc U . R 1
C C3 0.7391(4) 0.2045(2) 0.6755(3) 0.0188(8) Uani d . . . 1
H H3 0.6893 0.1711 0.6467 0.023 Uiso calc U . R 1
C C4 0.6402(4) 0.2411(2) 0.8313(3) 0.0177(8) Uani d . . . 1
H H4A 0.6537 0.2743 0.8903 0.021 Uiso calc U . R 1
H H4B 0.6396 0.1953 0.8635 0.021 Uiso calc U . R 1
C C5 0.5317(4) 0.2550(2) 0.7714(4) 0.0197(9) Uani d . . . 1
H H5A 0.5239 0.2281 0.7046 0.024 Uiso calc U . R 1
H H5B 0.4751 0.24 0.8153 0.024 Uiso calc U . R 1
C C6 1.1009(4) 0.5199(2) 0.7847(3) 0.0193(8) Uani d . . . 1
H H6 1.1142 0.5435 0.8506 0.023 Uiso calc U . R 1
C C7 1.1252(4) 0.4682(2) 0.6342(4) 0.0270(10) Uani d . . . 1
H H7 1.1593 0.4497 0.577 0.032 Uiso calc U . R 1
C C8 1.0190(4) 0.4663(2) 0.6450(3) 0.0191(9) Uani d . . . 1
H H8 0.9639 0.4463 0.5969 0.023 Uiso calc U . R 1
C C9 0.9042(3) 0.50632(19) 0.7854(3) 0.0131(7) Uani d . . . 1
H H9A 0.9185 0.5093 0.8643 0.016 Uiso calc U . R 1
H H9B 0.8582 0.4662 0.7673 0.016 Uiso calc U . R 1
C C10 0.8468(3) 0.5696(2) 0.7421(3) 0.0149(8) Uani d . . . 1
H H10A 0.8938 0.6096 0.7582 0.018 Uiso calc U . R 1
H H10B 0.8305 0.5661 0.6635 0.018 Uiso calc U . R 1
I I1 0.04057(2) 0.38148(2) 0.96952(2) 0.01412(5) Uani d . . . 1
I I2 -0.02632(2) 0.16477(2) 0.93464(2) 0.01413(5) Uani d . . . 1
I I3 0.19918(3) 0.26602(2) 0.71707(2) 0.01933(6) Uani d . . . 1
I I4 0.36465(2) 0.13517(2) 0.97977(2) 0.01514(5) Uani d . . . 1
I I5 0.70117(2) 0.09060(2) 1.08269(2) 0.01607(5) Uani d . . . 1
I I6 0.54496(2) 0.02484(2) 0.75497(2) 0.01657(5) Uani d . . . 1
I I7 0.71556(2) 0.07198(2) 0.45694(2) 0.01233(5) Uani d . . . 1
I I8 0.59790(2) -0.14933(2) 0.50366(2) 0.01582(5) Uani d . . . 1
N N1 0.7288(3) 0.24498(16) 0.7633(3) 0.0137(7) Uani d . . . 1
N N2 0.8782(3) 0.27114(19) 0.7035(3) 0.0204(8) Uani d . . . 1
H H1N 0.94 0.2912 0.6965 0.025 Uiso calc U . R 1
N N3 0.5154(3) 0.32849(19) 0.7444(3) 0.0200(8) Uani d . . . 1
H H3A 0.5125 0.3527 0.8056 0.03 Uiso calc U . R 1
H H3B 0.4525 0.3338 0.7011 0.03 Uiso calc U . R 1
H H3C 0.5711 0.3437 0.7101 0.03 Uiso calc U . R 1
N N4 1.0059(3) 0.49900(16) 0.7392(2) 0.0119(6) Uani d . . . 1
N N5 1.1740(3) 0.5020(2) 0.7215(3) 0.0270(9) Uani d . . . 1
H H2N 1.2435 0.5104 0.7338 0.032 Uiso calc U . R 1
N N6 0.7450(3) 0.57825(19) 0.7919(3) 0.0198(8) Uani d . . . 1
H H6A 0.7013 0.542 0.7753 0.03 Uiso calc U . R 1
H H6B 0.7111 0.6168 0.7665 0.03 Uiso calc U . R 1
H H6C 0.7603 0.5812 0.8641 0.03 Uiso calc U . R 1

loop_
_atom_site_aniso_label
_atom_site_aniso_U_11
_atom_site_aniso_U_22
_atom_site_aniso_U_33
_atom_site_aniso_U_12
_atom_site_aniso_U_13
_atom_site_aniso_U_23
Pb1 0.01025(7) 0.01027(6) 0.00807(5) 0.00173(5) 0.00170(5) 0.00024(4)
Pb2 0.00876(9) 0.00969(8) 0.00896(8) 0.00149(7) 0.00074(7) -0.00046(6)
Pb3 0.00922(10) 0.01075(8) 0.00902(8) 0.00047(7) 0.00227(7) 0.00068(6)
C1 0.017(2) 0.0156(18) 0.0206(19) 0.0052(16) -0.0023(16) -0.0006(15)
C2 0.020(2) 0.023(2) 0.0208(19) 0.0040(18) 0.0049(17) -0.0014(16)
C3 0.023(2) 0.0157(18) 0.0183(18) 0.0006(17) 0.0033(16) -0.0048(15)
C4 0.023(2) 0.0140(18) 0.0165(18) -0.0013(16) 0.0058(16) -0.0011(14)
C5 0.018(2) 0.020(2) 0.022(2) -0.0024(17) 0.0066(17) -0.0056(15)
C6 0.011(2) 0.024(2) 0.0212(19) -0.0034(17) -0.0026(16) 0.0022(16)
C7 0.023(3) 0.027(2) 0.033(2) 0.007(2) 0.013(2) 0.0005(19)
C8 0.020(2) 0.0194(19) 0.0196(19) 0.0024(17) 0.0082(17) -0.0039(15)
C9 0.0101(19) 0.0140(17) 0.0151(16) -0.0011(14) 0.0003(14) 0.0024(13)
C10 0.011(2) 0.0184(18) 0.0156(17) 0.0019(15) 0.0042(14) 0.0044(14)
I1 0.01380(13) 0.01124(10) 0.01706(11) 0.00431(9) 0.00058(9) 0.00011(8)
I2 0.01317(13) 0.01233(11) 0.01718(11) -0.00140(9) 0.00297(9) 0.00106(8)
I3 0.03135(17) 0.01992(12) 0.00706(10) -0.00361(11) 0.00369(10) -0.00043(8)
I4 0.01453(13) 0.01227(11) 0.01774(11) 0.00594(9) -0.00212(9) -0.00342(9)
I5 0.01003(12) 0.01737(12) 0.02032(12) -0.00255(9) -0.00046(9) -0.00380(9)
I6 0.01106(13) 0.03058(14) 0.00819(10) 0.00127(10) 0.00155(9) 0.00040(9)
I7 0.00976(12) 0.01350(11) 0.01424(10) -0.00227(9) 0.00355(9) -0.00201(8)
I8 0.01665(14) 0.01397(11) 0.01776(11) 0.00617(10) 0.00602(10) 0.00371(9)
N1 0.0157(18) 0.0111(14) 0.0139(14) 0.0036(13) -0.0008(13) 0.0003(11)
N2 0.017(2) 0.0182(17) 0.0274(19) 0.0018(15) 0.0066(15) 0.0035(14)
N3 0.017(2) 0.0277(19) 0.0156(15) 0.0029(15) 0.0020(14) 0.0026(14)
N4 0.0073(16) 0.0132(15) 0.0155(14) 0.0018(12) 0.0024(12) 0.0012(11)
N5 0.0094(19) 0.031(2) 0.041(2) 0.0000(16) 0.0045(17) 0.0073(17)
N6 0.0154(19) 0.0217(18) 0.0242(17) 0.0063(15) 0.0106(15) 0.0103(14)

loop_
_atom_type_symbol
_atom_type_description
_atom_type_scat_dispersion_real
_atom_type_scat_dispersion_imag
_atom_type_scat_source
C C 0.0033 0.0016 'International Tables Vol C Tables 4.2.6.8 and 6.1.1.4'
H H 0.0000 0.0000 'International Tables Vol C Tables 4.2.6.8 and 6.1.1.4'
I I -0.4742 1.8119 'International Tables Vol C Tables 4.2.6.8 and 6.1.1.4'
N N 0.0061 0.0033 'International Tables Vol C Tables 4.2.6.8 and 6.1.1.4'
Pb Pb -3.3944 10.1111 'International Tables Vol C Tables 4.2.6.8 and 6.1.1.4'

loop_
_geom_angle_atom_site_label_1
_geom_angle_atom_site_label_2
_geom_angle_atom_site_label_3
_geom_angle_site_symmetry_1
_geom_angle_site_symmetry_3
_geom_angle
I2 Pb1 I1 . . 92.231(9)
I2 Pb1 I3 . . 95.794(8)
I1 Pb1 I3 . . 94.103(8)
I2 Pb1 I3 . 4_566 92.565(8)
I1 Pb1 I3 . 4_566 94.022(8)
I3 Pb1 I3 . 4_566 168.098(13)
I2 Pb1 I4 . . 100.542(8)
I1 Pb1 I4 . . 166.823(9)
I3 Pb1 I4 . . 87.864(8)
I3 Pb1 I4 4_566 . 82.277(8)
I4 Pb2 I4 . 3_657 180.0
I4 Pb2 I5 . 3_657 92.952(7)
I4 Pb2 I5 3_657 3_657 87.047(7)
I4 Pb2 I5 . . 87.048(7)
I4 Pb2 I5 3_657 . 92.953(7)
I5 Pb2 I5 3_657 . 180.0
I4 Pb2 I6 . 3_657 93.213(7)
I4 Pb2 I6 3_657 3_657 86.787(7)
I5 Pb2 I6 3_657 3_657 90.664(7)
I5 Pb2 I6 . 3_657 89.337(7)
I4 Pb2 I6 . . 86.787(7)
I4 Pb2 I6 3_657 . 93.213(7)
I5 Pb2 I6 3_657 . 89.337(7)
I5 Pb2 I6 . . 90.663(7)
I6 Pb2 I6 3_657 . 180.0
I7 Pb3 I7 . 3_656 180.0
I7 Pb3 I8 . . 94.851(7)
I7 Pb3 I8 3_656 . 85.148(7)
I7 Pb3 I8 . 3_656 85.148(7)
I7 Pb3 I8 3_656 3_656 94.852(7)
I8 Pb3 I8 . 3_656 180.0
I7 Pb3 I6 . . 92.626(7)
I7 Pb3 I6 3_656 . 87.375(7)
I8 Pb3 I6 . . 95.850(7)
I8 Pb3 I6 3_656 . 84.149(7)
I7 Pb3 I6 . 3_656 87.373(7)
I7 Pb3 I6 3_656 3_656 92.626(7)
I8 Pb3 I6 . 3_656 84.150(7)
I8 Pb3 I6 3_656 3_656 95.851(7)
I6 Pb3 I6 . 3_656 180.0
N2 C1 N1 . . 108.0(4)
C3 C2 N2 . . 106.6(4)
C2 C3 N1 . . 107.5(4)
N1 C4 C5 . . 113.1(3)
N3 C5 C4 . . 112.5(4)
N4 C6 N5 . . 107.6(4)
C8 C7 N5 . . 106.7(4)
C7 C8 N4 . . 106.7(4)
N4 C9 C10 . . 109.7(3)
N6 C10 C9 . . 109.6(3)
Pb1 I3 Pb1 . 4_565 163.628(11)
Pb2 I4 Pb1 . . 166.347(10)
Pb3 I6 Pb2 . . 153.439(10)
C1 N1 C3 . . 108.2(4)
C1 N1 C4 . . 126.4(3)
C3 N1 C4 . . 125.3(4)
C1 N2 C2 . . 109.7(4)
C6 N4 C8 . . 109.3(4)
C6 N4 C9 . . 125.0(3)
C8 N4 C9 . . 125.6(4)
C6 N5 C7 . . 109.6(4)

loop_
_geom_bond_atom_site_label_1
_geom_bond_atom_site_label_2
_geom_bond_site_symmetry_2
_geom_bond_distance
Pb1 I2 . 3.0268(3)
Pb1 I1 . 3.0310(3)
Pb1 I3 . 3.1703(3)
Pb1 I3 4_566 3.1877(3)
Pb1 I4 . 3.3256(3)
Pb2 I4 . 3.1513(2)
Pb2 I4 3_657 3.1513(2)
Pb2 I5 3_657 3.1630(3)
Pb2 I5 . 3.1631(3)
Pb2 I6 3_657 3.2329(2)
Pb2 I6 . 3.2329(3)
Pb3 I7 . 3.1447(3)
Pb3 I7 3_656 3.1447(3)
Pb3 I8 . 3.1864(3)
Pb3 I8 3_656 3.1864(3)
Pb3 I6 . 3.2321(2)
Pb3 I6 3_656 3.2321(2)
C1 N2 . 1.327(6)
C1 N1 . 1.335(6)
C2 C3 . 1.346(7)
C2 N2 . 1.368(6)
C3 N1 . 1.380(5)
C4 N1 . 1.476(6)
C4 C5 . 1.500(7)
C5 N3 . 1.498(5)
C6 N4 . 1.324(5)
C6 N5 . 1.326(6)
C7 C8 . 1.349(7)
C7 N5 . 1.368(7)
C8 N4 . 1.375(5)
C9 N4 . 1.462(5)
C9 C10 . 1.511(5)
C10 N6 . 1.489(5)
I3 Pb1 4_565 3.1877(3)
